data_4516451
loop_
_publ_author_name
'Lee, Eunji'
'Ju, Huiyeong'
'Kim, Seulgi'
'Park, Ki-Min'
'Lee, Shim Sung'

_publ_section_title
;
 Anion-Directed Coordination Networks of a Flexible S-Pivot Ligand and
 Anion Exchange in the Solid State
;
_journal_issue 11
_journal_name_full 'Crystal Growth &amp; Design'
_journal_page_first 5427
_journal_paper_doi 10.1021/acs.cgd.5b01050
_journal_volume 15
_journal_year 2015
_chemical_formula_moiety 'C16 H12 N2 S'
_chemical_formula_sum 'C16 H12 N2 S'
_chemical_formula_weight 264.34
_space_group_IT_number 33
_space_group_name_Hall 'P 2c -2n'
_space_group_name_H-M_alt 'P n a 21'
_symmetry_cell_setting orthorhombic
_symmetry_space_group_name_Hall 'P 2c -2n'
_symmetry_space_group_name_H-M 'P n a 21'
_atom_sites_solution_hydrogens geom
_atom_sites_solution_primary direct
_atom_sites_solution_secondary difmap
_audit_creation_method SHELXL-97
_cell_angle_alpha 90.00
_cell_angle_beta 90.00
_cell_angle_gamma 90.00
_cell_formula_units_Z 4
_cell_length_a 12.2259(5)
_cell_length_b 23.8611(11)
_cell_length_c 4.6470(2)
_cell_measurement_reflns_used 4792
_cell_measurement_temperature 173(2)
_cell_measurement_theta_max 24.17
_cell_measurement_theta_min 2.39
_cell_volume 1355.64(10)
_computing_cell_refinement 'Bruker SAINT'
_computing_data_collection 'Bruker APEX2'
_computing_data_reduction 'Bruker SAINT'
_computing_molecular_graphics 'Bruker SHELXTL'
_computing_publication_material 'Bruker SHELXTL'
_computing_structure_refinement 'SHELXL-97 (Sheldrick, 2008)'
_computing_structure_solution 'SHELXS-97 (Sheldrick, 2008)'
_diffrn_ambient_temperature 173(2)
_diffrn_measured_fraction_theta_full 1.000
_diffrn_measured_fraction_theta_max 1.000
_diffrn_measurement_device_type 'Bruker APEX-II CCD'
_diffrn_measurement_method '\f and \w scans'
_diffrn_radiation_monochromator graphite
_diffrn_radiation_source 'fine-focus sealed tube'
_diffrn_radiation_type MoK\a
_diffrn_radiation_wavelength 0.71073
_diffrn_reflns_av_R_equivalents 0.0565
_diffrn_reflns_av_sigmaI/netI 0.0386
_diffrn_reflns_limit_h_max 16
_diffrn_reflns_limit_h_min -16
_diffrn_reflns_limit_k_max 31
_diffrn_reflns_limit_k_min -31
_diffrn_reflns_limit_l_max 6
_diffrn_reflns_limit_l_min -6
_diffrn_reflns_number 24443
_diffrn_reflns_theta_full 28.34
_diffrn_reflns_theta_max 28.34
_diffrn_reflns_theta_min 1.71
_exptl_absorpt_coefficient_mu 0.225
_exptl_absorpt_correction_T_max 0.9796
_exptl_absorpt_correction_T_min 0.9557
_exptl_absorpt_correction_type multi-scan
_exptl_absorpt_process_details SADABS
_exptl_crystal_colour colourless
_exptl_crystal_density_diffrn 1.295
_exptl_crystal_density_method 'not measured'
_exptl_crystal_description block
_exptl_crystal_F_000 552
_exptl_crystal_size_max 0.20
_exptl_crystal_size_mid 0.12
_exptl_crystal_size_min 0.09
_refine_diff_density_max 0.212
_refine_diff_density_min -0.188
_refine_diff_density_rms 0.038
_refine_ls_abs_structure_details 'Flack H D (1983), Acta Cryst. A39, 876-881'
_refine_ls_abs_structure_Flack 0.19(8)
_refine_ls_extinction_method none
_refine_ls_goodness_of_fit_ref 1.026
_refine_ls_hydrogen_treatment constr
_refine_ls_matrix_type full
_refine_ls_number_parameters 172
_refine_ls_number_reflns 3382
_refine_ls_number_restraints 1
_refine_ls_restrained_S_all 1.026
_refine_ls_R_factor_all 0.0531
_refine_ls_R_factor_gt 0.0406
_refine_ls_shift/su_max 0.000
_refine_ls_shift/su_mean 0.000
_refine_ls_structure_factor_coef Fsqd
_refine_ls_weighting_details 'calc w=1/[\s^2^(Fo^2^)+(0.0464P)^2^+0.1318P] where P=(Fo^2^+2Fc^2^)/3'
_refine_ls_weighting_scheme calc
_refine_ls_wR_factor_gt 0.0859
_refine_ls_wR_factor_ref 0.0914
_reflns_number_gt 2852
_reflns_number_total 3382
_reflns_threshold_expression >2sigma(I)
_cod_data_source_file cg5b01050_si_002.cif
_cod_data_source_block bcbs
_cod_depositor_comments
;
The following automatic conversions were performed:

data item '_symmetry_cell_setting' value 'Orthorhombic' was changed
to 'orthorhombic' in accordance with the
/home/saulius/struct/COD-crude-data/automatic-downloads/DataCite-retrospective/ACS/depositions/lib/dictionaries/cif_core.dic
dictionary named 'cif_core.dic' version 2.4.2 last updated on
2011-04-26.

Automatic conversion script
Id: cif_fix_values 6909 2019-04-08 15:41:33Z antanas 
;
_cod_original_sg_symbol_H-M Pna2(1)
_cod_database_code 4516451

loop_
_symmetry_equiv_pos_as_xyz
'x, y, z'
'-x, -y, z+1/2'
'x+1/2, -y+1/2, z'
'-x+1/2, y+1/2, z+1/2'

loop_
_atom_site_label
_atom_site_type_symbol
_atom_site_fract_x
_atom_site_fract_y
_atom_site_fract_z
_atom_site_U_iso_or_equiv
_atom_site_adp_type
_atom_site_occupancy
_atom_site_symmetry_multiplicity
_atom_site_calc_flag
_atom_site_refinement_flags
N1 N -0.61644(16) -0.18456(8) -1.1481(5) 0.0520(5) Uani 1 1 d .
N2 N -0.55979(16) -0.63527(10) 0.3688(5) 0.0620(6) Uani 1 1 d .
S1 S -0.93765(3) -0.422917(18) -0.40396(13) 0.03417(12) Uani 1 1 d .
C1 C -0.65906(16) -0.21522(8) -0.9951(4) 0.0388(5) Uani 1 1 d .
C2 C -0.70919(15) -0.25401(8) -0.7997(4) 0.0318(4) Uani 1 1 d .
C3 C -0.82032(15) -0.25008(9) -0.7369(5) 0.0374(5) Uani 1 1 d .
H3A H -0.8636 -0.2216 -0.8227 0.045 Uiso 1 1 calc R
C4 C -0.86666(16) -0.28769(8) -0.5501(4) 0.0368(5) Uani 1 1 d .
H4A H -0.9426 -0.2852 -0.5090 0.044 Uiso 1 1 calc R
C5 C -0.80502(13) -0.32928(7) -0.4201(4) 0.0290(4) Uani 1 1 d .
C6 C -0.69399(15) -0.33169(8) -0.4801(5) 0.0367(5) Uani 1 1 d .
H6A H -0.6499 -0.3591 -0.3876 0.044 Uiso 1 1 calc R
C7 C -0.64667(16) -0.29498(8) -0.6719(5) 0.0396(5) Uani 1 1 d .
H7A H -0.5710 -0.2979 -0.7159 0.047 Uiso 1 1 calc R
C8 C -0.85666(15) -0.37051(8) -0.2181(4) 0.0334(4) Uani 1 1 d .
H8A H -0.9040 -0.3501 -0.0808 0.040 Uiso 1 1 calc R
H8B H -0.7986 -0.3895 -0.1061 0.040 Uiso 1 1 calc R
C9 C -0.83241(15) -0.46471(8) -0.5760(4) 0.0321(4) Uani 1 1 d .
H9A H -0.8664 -0.4878 -0.7286 0.038 Uiso 1 1 calc R
H9B H -0.7790 -0.4393 -0.6692 0.038 Uiso 1 1 calc R
C10 C -0.77277(13) -0.50241(7) -0.3716(4) 0.0283(4) Uani 1 1 d .
C11 C -0.81825(15) -0.55316(8) -0.2894(4) 0.0327(4) Uani 1 1 d .
H11A H -0.8867 -0.5643 -0.3677 0.039 Uiso 1 1 calc R
C12 C -0.76599(16) -0.58774(8) -0.0963(4) 0.0357(4) Uani 1 1 d .
H12A H -0.7986 -0.6222 -0.0402 0.043 Uiso 1 1 calc R
C13 C -0.66514(15) -0.57190(8) 0.0164(4) 0.0333(4) Uani 1 1 d .
C14 C -0.61867(15) -0.52139(8) -0.0643(5) 0.0364(5) Uani 1 1 d .
H14A H -0.5500 -0.5103 0.0129 0.044 Uiso 1 1 calc R
C15 C -0.67242(15) -0.48727(8) -0.2569(4) 0.0336(4) Uani 1 1 d .
H15A H -0.6401 -0.4527 -0.3122 0.040 Uiso 1 1 calc R
C16 C -0.60779(17) -0.60754(10) 0.2152(5) 0.0435(5) Uani 1 1 d .

loop_
_atom_site_aniso_label
_atom_site_aniso_U_11
_atom_site_aniso_U_22
_atom_site_aniso_U_33
_atom_site_aniso_U_23
_atom_site_aniso_U_13
_atom_site_aniso_U_12
N1 0.0491(11) 0.0474(11) 0.0595(13) 0.0114(11) 0.0145(10) -0.0033(9)
N2 0.0472(11) 0.0754(15) 0.0634(14) 0.0299(13) 0.0061(11) 0.0194(10)
S1 0.02602(19) 0.0371(2) 0.0394(2) 0.0048(3) 0.0009(2) -0.00011(18)
C1 0.0381(10) 0.0351(11) 0.0433(12) -0.0004(10) 0.0054(9) -0.0006(9)
C2 0.0340(9) 0.0288(10) 0.0326(10) -0.0024(8) 0.0029(8) -0.0034(8)
C3 0.0342(10) 0.0386(11) 0.0395(11) 0.0097(10) 0.0017(9) 0.0055(9)
C4 0.0292(9) 0.0424(11) 0.0386(11) 0.0065(9) 0.0058(8) 0.0047(8)
C5 0.0318(8) 0.0311(9) 0.0240(9) -0.0028(9) -0.0026(9) -0.0009(7)
C6 0.0310(9) 0.0304(10) 0.0486(13) 0.0049(9) -0.0085(8) 0.0006(7)
C7 0.0276(9) 0.0339(11) 0.0572(14) -0.0015(10) 0.0018(9) -0.0032(8)
C8 0.0379(10) 0.0354(10) 0.0269(10) 0.0028(8) 0.0008(8) 0.0024(8)
C9 0.0346(9) 0.0362(10) 0.0254(9) -0.0001(8) 0.0006(8) 0.0017(8)
C10 0.0304(8) 0.0317(9) 0.0228(9) -0.0007(8) 0.0056(8) 0.0013(7)
C11 0.0326(9) 0.0342(10) 0.0313(10) -0.0012(9) -0.0014(8) -0.0027(8)
C12 0.0410(10) 0.0306(10) 0.0355(11) 0.0007(9) 0.0055(9) -0.0026(8)
C13 0.0334(9) 0.0388(10) 0.0277(10) 0.0049(8) 0.0054(7) 0.0076(8)
C14 0.0264(9) 0.0431(11) 0.0398(11) 0.0011(10) 0.0006(8) 0.0014(8)
C15 0.0300(9) 0.0329(10) 0.0379(11) 0.0051(9) 0.0055(9) -0.0013(8)
C16 0.0357(10) 0.0495(13) 0.0453(12) 0.0075(11) 0.0071(10) 0.0076(10)

loop_
_atom_type_symbol
_atom_type_description
_atom_type_scat_dispersion_real
_atom_type_scat_dispersion_imag
_atom_type_scat_source
C C 0.0033 0.0016 'International Tables Vol C Tables 4.2.6.8 and 6.1.1.4'
H H 0.0000 0.0000 'International Tables Vol C Tables 4.2.6.8 and 6.1.1.4'
N N 0.0061 0.0033 'International Tables Vol C Tables 4.2.6.8 and 6.1.1.4'
S S 0.1246 0.1234 'International Tables Vol C Tables 4.2.6.8 and 6.1.1.4'

loop_
_geom_angle_atom_site_label_1
_geom_angle_atom_site_label_2
_geom_angle_atom_site_label_3
_geom_angle
C9 S1 C8 101.64(9)
N1 C1 C2 178.2(2)
C7 C2 C3 119.96(18)
C7 C2 C1 119.64(17)
C3 C2 C1 120.39(18)
C4 C3 C2 119.44(18)
C3 C4 C5 121.36(17)
C4 C5 C6 118.33(17)
C4 C5 C8 120.95(15)
C6 C5 C8 120.72(17)
C7 C6 C5 121.00(18)
C2 C7 C6 119.87(18)
C5 C8 S1 112.58(13)
C10 C9 S1 113.33(13)
C15 C10 C11 118.48(17)
C15 C10 C9 121.23(16)
C11 C10 C9 120.28(16)
C12 C11 C10 121.14(17)
C11 C12 C13 119.59(18)
C14 C13 C12 119.88(18)
C14 C13 C16 119.25(18)
C12 C13 C16 120.87(18)
C15 C14 C13 119.67(18)
C14 C15 C10 121.24(18)
N2 C16 C13 178.1(2)

loop_
_geom_bond_atom_site_label_1
_geom_bond_atom_site_label_2
_geom_bond_distance
N1 C1 1.145(3)
N2 C16 1.136(3)
S1 C9 1.8136(19)
S1 C8 1.814(2)
C1 C2 1.434(3)
C2 C7 1.376(3)
C2 C3 1.393(3)
C3 C4 1.371(3)
C4 C5 1.385(3)
C5 C6 1.387(2)
C5 C8 1.499(3)
C6 C7 1.377(3)
C9 C10 1.498(3)
C10 C15 1.386(3)
C10 C11 1.386(3)
C11 C12 1.376(3)
C12 C13 1.392(3)
C13 C14 1.384(3)
C13 C16 1.438(3)
C14 C15 1.377(3)
